data_7134128
loop_
_publ_author_name
'SHOME, SHRAOSHEE'
'Maurya, Naresh Chandra'
'Mukherjee, Moubani'
'Adarsh, K. V.'
'Konar, Sanjit'

_publ_section_title
;
 Leveraging Ligand Conjugation to Improve Luminescence Thermometry in
 Dy-Single-Molecule Magnets&#x2021;
;
_journal_name_full 'Chemical Communications'
_journal_paper_doi 10.1039/D4CC05874G
_journal_year 2025
_chemical_formula_moiety 'C92 H54 Dy2 F18 N4 O12'
_chemical_formula_sum 'C92 H54 Dy2 F18 N4 O12'
_chemical_formula_weight 2074.39
_space_group_crystal_system triclinic
_space_group_IT_number 2
_space_group_name_Hall '-P 1'
_space_group_name_H-M_alt 'P -1'
_atom_sites_solution_hydrogens geom
_audit_creation_date 2024-12-09
_audit_creation_method
;
Olex2 1.5
(compiled 2022.04.07 svn.rca3783a0 for OlexSys, GUI svn.r6498)
;
_audit_update_record
;
2024-12-09 deposited with the CCDC.	2025-01-06 downloaded from the CCDC.
;
_cell_angle_alpha 105.694(6)
_cell_angle_beta 97.862(5)
_cell_angle_gamma 101.469(6)
_cell_formula_units_Z 1
_cell_length_a 10.133(2)
_cell_length_b 12.501(3)
_cell_length_c 17.148(3)
_cell_measurement_reflns_used 6583
_cell_measurement_temperature 140.00
_cell_measurement_theta_max 25.03
_cell_measurement_theta_min 2.37
_cell_volume 2007.2(7)
_computing_cell_refinement 'SAINT V8.40A (Bruker, 2019)'
_computing_data_collection APEX-5
_computing_data_reduction 'SAINT V8.40A (Bruker, 2019)'
_computing_molecular_graphics 'Olex2 1.5 (Dolomanov et al., 2009)'
_computing_publication_material 'Olex2 1.5 (Dolomanov et al., 2009)'
_computing_structure_refinement 'SHELXL 2018/1 (Sheldrick, 2015)'
_computing_structure_solution 'SHELXT 2014/5 (Sheldrick, 2014)'
_diffrn_ambient_temperature 140.00
_diffrn_measured_fraction_theta_full 0.986
_diffrn_measured_fraction_theta_max 0.986
_diffrn_measurement_device_type 'Bruker APEX-II CCD'
_diffrn_measurement_method '\f and \w scans'
_diffrn_radiation_type MoK\a
_diffrn_radiation_wavelength 0.71073
_diffrn_reflns_av_R_equivalents 0.0580
_diffrn_reflns_av_unetI/netI 0.0701
_diffrn_reflns_Laue_measured_fraction_full 0.986
_diffrn_reflns_Laue_measured_fraction_max 0.986
_diffrn_reflns_limit_h_max 12
_diffrn_reflns_limit_h_min -12
_diffrn_reflns_limit_k_max 14
_diffrn_reflns_limit_k_min -14
_diffrn_reflns_limit_l_max 19
_diffrn_reflns_limit_l_min -20
_diffrn_reflns_number 22769
_diffrn_reflns_point_group_measured_fraction_full 0.986
_diffrn_reflns_point_group_measured_fraction_max 0.986
_diffrn_reflns_theta_full 25.205
_diffrn_reflns_theta_max 25.205
_diffrn_reflns_theta_min 2.094
_diffrn_source_current 1.0
_diffrn_source_power 0.05
_diffrn_source_voltage 50.0
_diffrn_standards_number 0
_exptl_absorpt_coefficient_mu 1.957
_exptl_absorpt_correction_T_max 0.7452
_exptl_absorpt_correction_T_min 0.6057
_exptl_absorpt_correction_type multi-scan
_exptl_absorpt_process_details
;
SADABS-2016/2 (Bruker,2016/2) was used for absorption correction.
wR2(int) was 0.0717 before and 0.0590 after correction.
The Ratio of minimum to maximum transmission is 0.8128.
The \l/2 correction factor is Not present.
;
_exptl_crystal_colour pale-yellow
_exptl_crystal_density_diffrn 1.716
_exptl_crystal_description plate
_exptl_crystal_F_000 1024
_exptl_crystal_size_max 0.15
_exptl_crystal_size_mid 0.12
_exptl_crystal_size_min 0.10
_refine_diff_density_max 2.101
_refine_diff_density_min -1.155
_refine_diff_density_rms 0.121
_refine_ls_extinction_method none
_refine_ls_goodness_of_fit_ref 1.024
_refine_ls_hydrogen_treatment constr
_refine_ls_matrix_type full
_refine_ls_number_parameters 577
_refine_ls_number_reflns 7118
_refine_ls_number_restraints 0
_refine_ls_restrained_S_all 1.024
_refine_ls_R_factor_all 0.0616
_refine_ls_R_factor_gt 0.0442
_refine_ls_shift/su_max 0.000
_refine_ls_shift/su_mean 0.000
_refine_ls_structure_factor_coef Fsqd
_refine_ls_weighting_details 'w=1/[\s^2^(Fo^2^)+(0.0478P)^2^+2.5333P] where P=(Fo^2^+2Fc^2^)/3'
_refine_ls_weighting_scheme calc
_refine_ls_wR_factor_gt 0.0973
_refine_ls_wR_factor_ref 0.1060
_reflns_Friedel_coverage 0.000
_reflns_number_gt 5714
_reflns_number_total 7118
_reflns_threshold_expression 'I > 2\s(I)'
_cod_data_source_file d4cc05874g2.cif
_cod_data_source_block triclinic_a
_cod_original_cell_volume 2007.3(7)
_cod_database_code 7134128
_shelx_shelxl_version_number 2018/1
_shelx_space_group_comment
;
The symmetry employed for this shelxl refinement is uniquely defined
by the following loop, which should always be used as a source of
symmetry information in preference to the above space-group names.
They are only intended as comments.
;
_olex2_refinement_description
;
1. Fixed Uiso
 At 1.2 times of:
  All C(H) groups
2.a Aromatic/amide H refined with riding coordinates:
 C00J(H00J), C00N(H00N), C00Q(H00Q), C00T(H00T), C00V(H00V), C00Y(H00Y),
 C00Z(H00Z), C011(H011), C015(H015), C017(H017), C019(H019), C01C(H01C),
 C01D(H01D), C01E(H01E), C01F(H01F), C01G(H01G), C01H(H01H), C01J(H01J),
 C01K(H01K), C01L(H01L), C01M(H01M), C01N(H01N), C01O(H01O), C01P(H01P),
 C01Q(H01Q), C01R(H01R), C01S(H01S)
;
_olex2_submission_special_instructions 'No special instructions were received'

loop_
_space_group_symop_operation_xyz
'x, y, z'
'-x, -y, -z'

loop_
_atom_site_label
_atom_site_type_symbol
_atom_site_fract_x
_atom_site_fract_y
_atom_site_fract_z
_atom_site_U_iso_or_equiv
_atom_site_adp_type
_atom_site_occupancy
_atom_site_site_symmetry_order
_atom_site_calc_flag
_atom_site_refinement_flags_posn
_atom_site_refinement_flags_adp
_atom_site_refinement_flags_occupancy
_atom_site_disorder_assembly
_atom_site_disorder_group
Dy01 Dy 0.29329(3) 0.46363(2) 0.81833(2) 0.02756(10) Uani 1 1 d . . . . .
O002 O 0.4494(4) 0.4951(3) 0.7348(2) 0.0329(9) Uani 1 1 d . . . . .
F003 F -0.0301(4) 0.2280(3) 0.9253(2) 0.0511(10) Uani 1 1 d . . . . .
O004 O 0.1457(4) 0.3272(3) 0.8545(2) 0.0357(10) Uani 1 1 d . . . . .
O005 O 0.3178(4) 0.2854(3) 0.7466(2) 0.0298(9) Uani 1 1 d . . . . .
F006 F 0.0046(4) 0.7414(3) 0.8775(2) 0.0546(10) Uani 1 1 d . . . . .
O007 O 0.1153(4) 0.5513(3) 0.8427(2) 0.0363(10) Uani 1 1 d . . . . .
O008 O 0.1525(4) 0.4272(3) 0.6946(2) 0.0374(10) Uani 1 1 d . . . . .
O009 O 0.3924(4) 0.6581(3) 0.8588(2) 0.0318(9) Uani 1 1 d . . . . .
F00A F -0.0302(5) 0.0623(3) 0.8499(3) 0.0660(13) Uani 1 1 d . . . . .
F00B F -0.1496(4) 0.1631(4) 0.8037(2) 0.0663(12) Uani 1 1 d . . . . .
F00C F -0.0993(4) 0.6010(4) 0.9084(3) 0.0703(13) Uani 1 1 d . . . . .
F00D F 0.4281(4) 0.4893(4) 0.5703(2) 0.0695(13) Uani 1 1 d . . . . .
F00E F -0.1853(4) 0.6367(5) 0.8014(3) 0.0924(18) Uani 1 1 d . . . . .
N00F N 0.6626(5) 0.4658(4) 1.0225(3) 0.0278(11) Uani 1 1 d . . . . .
F00G F 0.6195(5) 0.4851(4) 0.6287(3) 0.0823(15) Uani 1 1 d . . . . .
N00H N 0.5152(5) 0.4409(4) 0.8950(3) 0.0268(10) Uani 1 1 d . . . . .
F00I F 0.5894(6) 0.6384(4) 0.6078(3) 0.102(2) Uani 1 1 d . . . . .
C00J C 0.3463(5) 0.8696(4) 0.9130(3) 0.0274(13) Uani 1 1 d . . . . .
H00J H 0.302999 0.808770 0.931343 0.033 Uiso 1 1 calc R U . . .
C00K C 0.4301(5) 0.8484(4) 0.8582(3) 0.0263(12) Uani 1 1 d . . . . .
C00L C 0.0911(6) 0.2232(5) 0.8155(4) 0.0312(13) Uani 1 1 d . . . . .
C00M C 0.4877(5) 0.5823(5) 0.7122(3) 0.0286(13) Uani 1 1 d . . . . .
C00N C 0.7476(6) 0.4163(5) 0.9802(3) 0.0325(14) Uani 1 1 d . . . . .
H00N H 0.828548 0.406653 1.009731 0.039 Uiso 1 1 calc R U . . .
C00O C 0.0343(5) 0.2782(4) 0.4428(3) 0.0254(12) Uani 1 1 d . . . . .
C00P C 0.5484(5) 0.4745(4) 0.9772(3) 0.0243(12) Uani 1 1 d . . . . .
C00Q C 0.1191(6) 0.1548(5) 0.7455(4) 0.0339(14) Uani 1 1 d . . . . .
H00Q H 0.060765 0.080097 0.719597 0.041 Uiso 1 1 calc R U . . .
C00R C -0.0075(6) 0.3904(4) 0.5725(3) 0.0267(12) Uani 1 1 d . . . . .
C00S C 0.3214(5) 0.9792(4) 0.9437(3) 0.0267(12) Uani 1 1 d . . . . .
C00T C 0.7212(6) 0.3792(5) 0.8959(4) 0.0388(15) Uani 1 1 d . . . . .
H00T H 0.782788 0.344533 0.866763 0.047 Uiso 1 1 calc R U . . .
C00U C 0.0116(6) 0.5588(4) 0.7964(4) 0.0317(14) Uani 1 1 d . . . . .
C00V C 0.0757(6) 0.3333(4) 0.5285(3) 0.0280(13) Uani 1 1 d . . . . .
H00V H 0.162233 0.331255 0.556609 0.034 Uiso 1 1 calc R U . . .
C00W C 0.2506(6) 0.1222(5) 0.6298(4) 0.0300(13) Uani 1 1 d . . . . .
C00X C 0.4392(5) 0.7279(4) 0.8225(3) 0.0247(12) Uani 1 1 d . . . . .
C00Y C 0.4899(6) 0.6943(5) 0.7490(3) 0.0293(13) Uani 1 1 d . . . . .
H00Y H 0.526188 0.750852 0.724854 0.035 Uiso 1 1 calc R U . . .
C00Z C 0.6032(6) 0.3932(5) 0.8539(3) 0.0316(14) Uani 1 1 d . . . . .
H00Z H 0.583789 0.368824 0.795141 0.038 Uiso 1 1 calc R U . . .
C010 C -0.0286(7) 0.1684(5) 0.8492(4) 0.0403(16) Uani 1 1 d . . . . .
C011 C 0.1183(6) 0.2189(5) 0.3970(4) 0.0345(14) Uani 1 1 d . . . . .
H011 H 0.205843 0.217548 0.424179 0.041 Uiso 1 1 calc R U . . .
C012 C 0.2307(6) 0.1914(4) 0.7112(3) 0.0295(13) Uani 1 1 d . . . . .
C013 C 0.2801(6) 0.0023(5) 0.4715(4) 0.0337(14) Uani 1 1 d . . . . .
C014 C 0.0425(6) 0.4441(4) 0.6633(4) 0.0290(13) Uani 1 1 d . . . . .
C015 C 0.3519(6) 0.1685(5) 0.5950(4) 0.0308(13) Uani 1 1 d . . . . .
H015 H 0.410667 0.241910 0.624586 0.037 Uiso 1 1 calc R U . . .
C016 C 0.3721(6) 0.1105(5) 0.5162(4) 0.0348(14) Uani 1 1 d . . . . .
C017 C 0.4966(6) 0.9395(5) 0.8316(4) 0.0369(15) Uani 1 1 d . . . . .
H017 H 0.556256 0.926121 0.793785 0.044 Uiso 1 1 calc R U . . .
C018 C 0.5327(6) 0.5512(5) 0.6290(4) 0.0348(15) Uani 1 1 d . . . . .
C019 C 0.3611(7) 1.1782(5) 0.9473(4) 0.0417(16) Uani 1 1 d . . . . .
H019 H 0.403797 1.239764 0.929536 0.050 Uiso 1 1 calc R U . . .
C01A C 0.3867(6) 1.0692(4) 0.9162(4) 0.0329(14) Uani 1 1 d . . . . .
C01B C -0.0951(6) 0.2803(5) 0.4012(4) 0.0325(14) Uani 1 1 d . . . . .
C01C C -0.0314(6) 0.5113(5) 0.7124(4) 0.0372(15) Uani 1 1 d . . . . .
H01C H -0.113333 0.523776 0.686222 0.045 Uiso 1 1 calc R U . . .
C01D C 0.1634(7) 0.0127(5) 0.5852(4) 0.0411(16) Uani 1 1 d . . . . .
H01D H 0.093728 -0.021239 0.609170 0.049 Uiso 1 1 calc R U . . .
C01E C 0.2775(7) 1.1969(5) 1.0015(4) 0.0492(18) Uani 1 1 d . . . . .
H01E H 0.262135 1.271135 1.021296 0.059 Uiso 1 1 calc R U . . .
C01F C -0.1343(6) 0.3944(5) 0.5287(4) 0.0359(15) Uani 1 1 d . . . . .
H01F H -0.190951 0.435753 0.557847 0.043 Uiso 1 1 calc R U . . .
C01G C -0.1374(6) 0.2204(5) 0.3156(4) 0.0388(15) Uani 1 1 d . . . . .
H01G H -0.224866 0.219927 0.287068 0.047 Uiso 1 1 calc R U . . .
C01H C 0.2346(6) 1.0015(5) 1.0006(4) 0.0412(16) Uani 1 1 d . . . . .
H01H H 0.190676 0.941351 1.019314 0.049 Uiso 1 1 calc R U . . .
C01I C -0.0683(6) 0.6343(6) 0.8439(4) 0.0421(16) Uani 1 1 d . . . . .
C01J C 0.4745(6) 1.0462(5) 0.8603(4) 0.0393(15) Uani 1 1 d . . . . .
H01J H 0.519569 1.106422 0.842075 0.047 Uiso 1 1 calc R U . . .
C01K C 0.1783(7) -0.0445(5) 0.5084(4) 0.0437(16) Uani 1 1 d . . . . .
H01K H 0.118185 -0.117573 0.479470 0.052 Uiso 1 1 calc R U . . .
C01L C 0.2129(7) 1.1080(5) 1.0291(4) 0.0474(17) Uani 1 1 d . . . . .
H01L H 0.154285 1.121979 1.067505 0.057 Uiso 1 1 calc R U . . .
C01M C 0.4763(7) 0.1562(6) 0.4793(4) 0.0441(16) Uani 1 1 d . . . . .
H01M H 0.537210 0.228963 0.508106 0.053 Uiso 1 1 calc R U . . .
C01N C -0.0551(7) 0.1638(5) 0.2737(4) 0.0438(16) Uani 1 1 d . . . . .
H01N H -0.085691 0.123812 0.216363 0.053 Uiso 1 1 calc R U . . .
C01O C 0.0749(6) 0.1638(5) 0.3143(4) 0.0383(15) Uani 1 1 d . . . . .
H01O H 0.132745 0.125413 0.284098 0.046 Uiso 1 1 calc R U . . .
C01P C 0.2988(7) -0.0562(5) 0.3918(4) 0.0421(16) Uani 1 1 d . . . . .
H01P H 0.239100 -0.128869 0.361415 0.050 Uiso 1 1 calc R U . . .
C01Q C 0.4020(7) -0.0085(6) 0.3586(4) 0.0454(17) Uani 1 1 d . . . . .
H01Q H 0.413104 -0.048033 0.305151 0.054 Uiso 1 1 calc R U . . .
C01R C -0.1773(6) 0.3409(5) 0.4464(4) 0.0439(17) Uani 1 1 d . . . . .
H01R H -0.263703 0.344222 0.419011 0.053 Uiso 1 1 calc R U . . .
C01S C 0.4911(7) 0.0976(6) 0.4029(4) 0.0446(16) Uani 1 1 d . . . . .
H01S H 0.562922 0.129534 0.379402 0.054 Uiso 1 1 calc R U . . .

loop_
_atom_site_aniso_label
_atom_site_aniso_U_11
_atom_site_aniso_U_22
_atom_site_aniso_U_33
_atom_site_aniso_U_23
_atom_site_aniso_U_13
_atom_site_aniso_U_12
Dy01 0.04266(18) 0.02261(15) 0.01501(15) -0.00082(10) 0.00334(11) 0.01352(11)
O002 0.048(2) 0.029(2) 0.022(2) 0.0047(17) 0.0083(18) 0.0132(18)
F003 0.065(2) 0.048(2) 0.033(2) -0.0033(17) 0.0222(18) 0.0090(18)
O004 0.054(3) 0.023(2) 0.027(2) -0.0010(17) 0.0131(19) 0.0118(18)
O005 0.041(2) 0.0192(19) 0.027(2) 0.0009(16) 0.0063(17) 0.0096(17)
F006 0.066(3) 0.037(2) 0.058(3) -0.0020(18) 0.025(2) 0.0207(19)
O007 0.051(3) 0.036(2) 0.021(2) 0.0003(17) 0.0031(19) 0.0209(19)
O008 0.044(2) 0.051(3) 0.016(2) 0.0000(18) 0.0002(18) 0.026(2)
O009 0.053(3) 0.026(2) 0.019(2) 0.0074(17) 0.0134(18) 0.0117(18)
F00A 0.094(3) 0.036(2) 0.074(3) 0.012(2) 0.052(3) 0.012(2)
F00B 0.044(2) 0.098(3) 0.042(3) 0.005(2) 0.0095(19) 0.006(2)
F00C 0.083(3) 0.064(3) 0.069(3) 0.010(2) 0.053(3) 0.016(2)
F00D 0.065(3) 0.103(3) 0.022(2) -0.004(2) 0.0110(19) 0.010(2)
F00E 0.056(3) 0.139(4) 0.055(3) -0.035(3) -0.007(2) 0.063(3)
N00F 0.036(3) 0.024(2) 0.023(3) 0.0050(19) 0.005(2) 0.011(2)
F00G 0.078(3) 0.126(4) 0.057(3) 0.009(3) 0.032(2) 0.071(3)
N00H 0.041(3) 0.023(2) 0.018(3) 0.0041(19) 0.007(2) 0.011(2)
F00I 0.173(5) 0.045(3) 0.082(4) 0.000(2) 0.097(4) -0.007(3)
C00J 0.036(3) 0.023(3) 0.020(3) 0.006(2) 0.004(2) 0.002(2)
C00K 0.034(3) 0.020(3) 0.019(3) 0.000(2) 0.002(2) 0.005(2)
C00L 0.036(3) 0.030(3) 0.027(3) 0.007(3) 0.006(3) 0.010(3)
C00M 0.029(3) 0.033(3) 0.021(3) 0.004(2) 0.003(2) 0.009(2)
C00N 0.040(3) 0.040(3) 0.022(3) 0.008(3) 0.006(3) 0.020(3)
C00O 0.032(3) 0.023(3) 0.019(3) 0.004(2) 0.006(2) 0.004(2)
C00P 0.033(3) 0.014(3) 0.022(3) 0.003(2) -0.001(2) 0.004(2)
C00Q 0.045(4) 0.027(3) 0.026(3) 0.001(2) 0.012(3) 0.006(3)
C00R 0.036(3) 0.026(3) 0.015(3) 0.002(2) 0.000(2) 0.009(2)
C00S 0.026(3) 0.027(3) 0.024(3) 0.004(2) 0.001(2) 0.010(2)
C00T 0.048(4) 0.045(4) 0.024(3) 0.001(3) 0.011(3) 0.025(3)
C00U 0.034(3) 0.022(3) 0.036(4) 0.003(3) 0.011(3) 0.005(2)
C00V 0.032(3) 0.029(3) 0.022(3) 0.006(2) 0.004(2) 0.010(2)
C00W 0.037(3) 0.027(3) 0.029(3) 0.005(2) 0.010(3) 0.017(3)
C00X 0.027(3) 0.026(3) 0.018(3) 0.002(2) 0.003(2) 0.008(2)
C00Y 0.034(3) 0.031(3) 0.023(3) 0.010(2) 0.010(2) 0.004(2)
C00Z 0.048(4) 0.030(3) 0.016(3) 0.003(2) 0.008(3) 0.014(3)
C010 0.050(4) 0.031(3) 0.032(4) -0.003(3) 0.010(3) 0.009(3)
C011 0.037(3) 0.034(3) 0.030(4) 0.005(3) 0.009(3) 0.007(3)
C012 0.042(3) 0.020(3) 0.024(3) 0.003(2) 0.001(3) 0.013(3)
C013 0.041(3) 0.029(3) 0.029(3) 0.004(3) 0.007(3) 0.011(3)
C014 0.033(3) 0.025(3) 0.029(3) 0.005(2) 0.007(3) 0.011(2)
C015 0.035(3) 0.028(3) 0.030(3) 0.006(3) 0.005(3) 0.014(3)
C016 0.038(3) 0.033(3) 0.039(4) 0.015(3) 0.010(3) 0.015(3)
C017 0.048(4) 0.032(3) 0.034(4) 0.010(3) 0.018(3) 0.011(3)
C018 0.032(3) 0.031(3) 0.038(4) 0.001(3) 0.016(3) 0.008(3)
C019 0.055(4) 0.030(3) 0.042(4) 0.013(3) 0.012(3) 0.009(3)
C01A 0.041(3) 0.021(3) 0.033(4) 0.003(2) 0.005(3) 0.009(3)
C01B 0.036(3) 0.036(3) 0.023(3) 0.008(3) 0.001(3) 0.009(3)
C01C 0.033(3) 0.048(4) 0.027(4) 0.000(3) 0.003(3) 0.020(3)
C01D 0.055(4) 0.027(3) 0.037(4) 0.003(3) 0.016(3) 0.007(3)
C01E 0.061(4) 0.032(4) 0.053(5) 0.000(3) 0.012(4) 0.025(3)
C01F 0.035(3) 0.038(3) 0.029(4) -0.002(3) 0.001(3) 0.015(3)
C01G 0.044(4) 0.041(4) 0.025(3) 0.006(3) -0.006(3) 0.011(3)
C01H 0.041(4) 0.037(3) 0.046(4) 0.009(3) 0.021(3) 0.009(3)
C01I 0.041(4) 0.049(4) 0.029(4) -0.001(3) 0.008(3) 0.011(3)
C01J 0.051(4) 0.025(3) 0.045(4) 0.013(3) 0.021(3) 0.004(3)
C01K 0.059(4) 0.029(3) 0.035(4) 0.003(3) 0.011(3) 0.003(3)
C01L 0.048(4) 0.042(4) 0.054(5) 0.004(3) 0.020(3) 0.024(3)
C01M 0.044(4) 0.047(4) 0.041(4) 0.013(3) 0.012(3) 0.008(3)
C01N 0.060(4) 0.038(4) 0.023(3) 0.000(3) 0.000(3) 0.007(3)
C01O 0.046(4) 0.037(3) 0.029(4) 0.003(3) 0.010(3) 0.011(3)
C01P 0.067(5) 0.038(4) 0.022(3) 0.007(3) 0.010(3) 0.017(3)
C01Q 0.065(5) 0.049(4) 0.029(4) 0.013(3) 0.014(3) 0.024(4)
C01R 0.044(4) 0.048(4) 0.033(4) 0.002(3) -0.008(3) 0.021(3)
C01S 0.047(4) 0.060(4) 0.034(4) 0.022(3) 0.014(3) 0.017(3)

loop_
_atom_type_symbol
_atom_type_description
_atom_type_scat_dispersion_real
_atom_type_scat_dispersion_imag
_atom_type_scat_source
C C 0.0033 0.0016 'International Tables Vol C Tables 4.2.6.8 and 6.1.1.4'
H H 0.0000 0.0000 'International Tables Vol C Tables 4.2.6.8 and 6.1.1.4'
Dy Dy -0.1892 4.4098 'International Tables Vol C Tables 4.2.6.8 and 6.1.1.4'
F F 0.0171 0.0103 'International Tables Vol C Tables 4.2.6.8 and 6.1.1.4'
N N 0.0061 0.0033 'International Tables Vol C Tables 4.2.6.8 and 6.1.1.4'
O O 0.0106 0.0060 'International Tables Vol C Tables 4.2.6.8 and 6.1.1.4'

loop_
_geom_angle_atom_site_label_1
_geom_angle_atom_site_label_2
_geom_angle_atom_site_label_3
_geom_angle
_geom_angle_site_symmetry_1
_geom_angle_site_symmetry_3
_geom_angle_publ_flag
O002 Dy01 N00F 127.26(14) . 2_667 ?
O002 Dy01 N00H 76.50(14) . . ?
O004 Dy01 O002 145.60(13) . . ?
O004 Dy01 O005 72.34(13) . . ?
O004 Dy01 O007 78.70(14) . . ?
O004 Dy01 N00F 74.76(14) . 2_667 ?
O004 Dy01 N00H 96.37(14) . . ?
O005 Dy01 O002 73.35(13) . . ?
O005 Dy01 O007 137.53(13) . . ?
O005 Dy01 N00F 121.70(14) . 2_667 ?
O005 Dy01 N00H 74.11(13) . . ?
O007 Dy01 O002 127.68(14) . . ?
O007 Dy01 N00F 77.82(14) . 2_667 ?
O007 Dy01 N00H 140.59(14) . . ?
O008 Dy01 O002 78.07(14) . . ?
O008 Dy01 O004 92.61(15) . . ?
O008 Dy01 O005 78.33(14) . . ?
O008 Dy01 O007 72.59(13) . . ?
O008 Dy01 O009 104.68(14) . . ?
O008 Dy01 N00F 149.62(15) . 2_667 ?
O008 Dy01 N00H 146.75(14) . . ?
O009 Dy01 O002 72.39(13) . . ?
O009 Dy01 O004 141.67(13) . . ?
O009 Dy01 O005 144.05(14) . . ?
O009 Dy01 O007 74.49(14) . . ?
O009 Dy01 N00F 73.19(13) . 2_667 ?
O009 Dy01 N00H 87.62(14) . . ?
N00H Dy01 N00F 63.33(14) . 2_667 ?
C00M O002 Dy01 129.1(3) . . ?
C00L O004 Dy01 130.1(4) . . ?
C012 O005 Dy01 131.5(3) . . ?
C00U O007 Dy01 133.6(4) . . ?
C014 O008 Dy01 141.4(4) . . ?
C00X O009 Dy01 134.8(3) . . ?
C00N N00F Dy01 123.1(4) . 2_667 ?
C00N N00F C00P 116.2(5) . . ?
C00P N00F Dy01 120.7(3) . 2_667 ?
C00P N00H Dy01 121.7(3) . . ?
C00P N00H C00Z 116.9(5) . . ?
C00Z N00H Dy01 121.3(4) . . ?
C00K C00J H00J 118.9 . . ?
C00K C00J C00S 122.1(5) . . ?
C00S C00J H00J 118.9 . . ?
C00J C00K C00X 118.5(5) . . ?
C00J C00K C017 119.1(5) . . ?
C017 C00K C00X 122.2(5) . . ?
O004 C00L C00Q 129.3(5) . . ?
O004 C00L C010 114.4(5) . . ?
C00Q C00L C010 116.2(5) . . ?
O002 C00M C00Y 129.9(5) . . ?
O002 C00M C018 111.8(5) . . ?
C00Y C00M C018 118.2(5) . . ?
N00F C00N H00N 119.1 . . ?
N00F C00N C00T 121.8(5) . . ?
C00T C00N H00N 119.1 . . ?
C00V C00O C011 121.8(5) . . ?
C00V C00O C01B 119.4(5) . . ?
C01B C00O C011 118.8(5) . . ?
N00F C00P C00P 116.9(6) . 2_667 ?
N00H C00P N00F 125.7(5) . . ?
N00H C00P C00P 117.3(6) . 2_667 ?
C00L C00Q H00Q 118.9 . . ?
C00L C00Q C012 122.1(5) . . ?
C012 C00Q H00Q 118.9 . . ?
C00V C00R C014 117.7(5) . . ?
C00V C00R C01F 118.2(5) . . ?
C01F C00R C014 124.0(5) . . ?
C01A C00S C00J 118.5(5) . . ?
C01H C00S C00J 122.3(5) . . ?
C01H C00S C01A 119.2(5) . . ?
C00N C00T H00T 120.8 . . ?
C00N C00T C00Z 118.5(5) . . ?
C00Z C00T H00T 120.8 . . ?
O007 C00U C01C 128.8(5) . . ?
O007 C00U C01I 112.1(5) . . ?
C01C C00U C01I 119.1(6) . . ?
C00O C00V H00V 119.4 . . ?
C00R C00V C00O 121.1(5) . . ?
C00R C00V H00V 119.4 . . ?
C015 C00W C012 118.9(5) . . ?
C015 C00W C01D 118.6(5) . . ?
C01D C00W C012 122.4(5) . . ?
O009 C00X C00K 116.1(5) . . ?
O009 C00X C00Y 122.8(5) . . ?
C00Y C00X C00K 121.0(5) . . ?
C00M C00Y C00X 121.3(5) . . ?
C00M C00Y H00Y 119.4 . . ?
C00X C00Y H00Y 119.4 . . ?
N00H C00Z C00T 120.8(5) . . ?
N00H C00Z H00Z 119.6 . . ?
C00T C00Z H00Z 119.6 . . ?
F003 C010 F00A 106.8(5) . . ?
F003 C010 F00B 105.5(5) . . ?
F003 C010 C00L 112.8(5) . . ?
F00A C010 F00B 106.5(5) . . ?
F00A C010 C00L 113.9(5) . . ?
F00B C010 C00L 110.9(5) . . ?
C00O C011 H011 119.6 . . ?
C01O C011 C00O 120.8(6) . . ?
C01O C011 H011 119.6 . . ?
O005 C012 C00Q 121.6(5) . . ?
O005 C012 C00W 116.7(5) . . ?
C00Q C012 C00W 121.6(5) . . ?
C01K C013 C016 119.0(5) . . ?
C01K C013 C01P 122.4(5) . . ?
C01P C013 C016 118.6(6) . . ?
O008 C014 C00R 117.1(5) . . ?
O008 C014 C01C 121.4(5) . . ?
C01C C014 C00R 121.5(5) . . ?
C00W C015 H015 119.0 . . ?
C00W C015 C016 122.0(5) . . ?
C016 C015 H015 119.0 . . ?
C015 C016 C013 118.2(5) . . ?
C01M C016 C013 118.8(6) . . ?
C01M C016 C015 123.0(6) . . ?
C00K C017 H017 120.0 . . ?
C01J C017 C00K 120.0(6) . . ?
C01J C017 H017 120.0 . . ?
F00D C018 F00G 104.5(5) . . ?
F00D C018 C00M 110.4(5) . . ?
F00G C018 C00M 111.0(5) . . ?
F00I C018 F00D 108.1(6) . . ?
F00I C018 F00G 107.9(5) . . ?
F00I C018 C00M 114.5(5) . . ?
C01A C019 H019 119.3 . . ?
C01E C019 H019 119.3 . . ?
C01E C019 C01A 121.5(6) . . ?
C019 C01A C00S 118.0(6) . . ?
C01J C01A C00S 118.7(5) . . ?
C01J C01A C019 123.4(6) . . ?
C00O C01B C01G 118.6(5) . . ?
C01R C01B C00O 118.8(5) . . ?
C01R C01B C01G 122.5(5) . . ?
C00U C01C C014 122.1(5) . . ?
C00U C01C H01C 118.9 . . ?
C014 C01C H01C 118.9 . . ?
C00W C01D H01D 119.6 . . ?
C01K C01D C00W 120.9(6) . . ?
C01K C01D H01D 119.6 . . ?
C019 C01E H01E 119.6 . . ?
C019 C01E C01L 120.8(6) . . ?
C01L C01E H01E 119.6 . . ?
C00R C01F H01F 119.1 . . ?
C01R C01F C00R 121.8(5) . . ?
C01R C01F H01F 119.1 . . ?
C01B C01G H01G 119.5 . . ?
C01N C01G C01B 121.0(6) . . ?
C01N C01G H01G 119.5 . . ?
C00S C01H H01H 119.5 . . ?
C01L C01H C00S 120.9(6) . . ?
C01L C01H H01H 119.5 . . ?
F006 C01I F00C 104.0(5) . . ?
F006 C01I C00U 112.1(5) . . ?
F00C C01I C00U 110.8(6) . . ?
F00E C01I F006 107.5(6) . . ?
F00E C01I F00C 106.1(6) . . ?
F00E C01I C00U 115.5(5) . . ?
C017 C01J C01A 121.6(5) . . ?
C017 C01J H01J 119.2 . . ?
C01A C01J H01J 119.2 . . ?
C013 C01K H01K 119.4 . . ?
C01D C01K C013 121.2(6) . . ?
C01D C01K H01K 119.4 . . ?
C01E C01L H01L 120.2 . . ?
C01H C01L C01E 119.6(6) . . ?
C01H C01L H01L 120.2 . . ?
C016 C01M H01M 119.5 . . ?
C01S C01M C016 121.0(6) . . ?
C01S C01M H01M 119.5 . . ?
C01G C01N H01N 119.7 . . ?
C01G C01N C01O 120.6(6) . . ?
C01O C01N H01N 119.7 . . ?
C011 C01O C01N 120.0(6) . . ?
C011 C01O H01O 120.0 . . ?
C01N C01O H01O 120.0 . . ?
C013 C01P H01P 119.7 . . ?
C01Q C01P C013 120.5(6) . . ?
C01Q C01P H01P 119.7 . . ?
C01P C01Q H01Q 119.8 . . ?
C01P C01Q C01S 120.3(6) . . ?
C01S C01Q H01Q 119.8 . . ?
C01B C01R H01R 119.7 . . ?
C01F C01R C01B 120.6(6) . . ?
C01F C01R H01R 119.7 . . ?
C01M C01S C01Q 120.8(6) . . ?
C01M C01S H01S 119.6 . . ?
C01Q C01S H01S 119.6 . . ?

loop_
_geom_bond_atom_site_label_1
_geom_bond_atom_site_label_2
_geom_bond_distance
_geom_bond_site_symmetry_2
_geom_bond_publ_flag
Dy01 O002 2.322(4) . ?
Dy01 O004 2.311(4) . ?
Dy01 O005 2.315(3) . ?
Dy01 O007 2.318(4) . ?
Dy01 O008 2.266(4) . ?
Dy01 O009 2.307(4) . ?
Dy01 N00F 2.575(5) 2_667 ?
Dy01 N00H 2.551(5) . ?
O002 C00M 1.261(7) . ?
F003 C010 1.319(7) . ?
O004 C00L 1.259(6) . ?
O005 C012 1.257(6) . ?
F006 C01I 1.320(7) . ?
O007 C00U 1.263(7) . ?
O008 C014 1.251(6) . ?
O009 C00X 1.259(6) . ?
F00A C010 1.326(7) . ?
F00B C010 1.339(7) . ?
F00C C01I 1.338(8) . ?
F00D C018 1.302(7) . ?
F00E C01I 1.314(7) . ?
N00F C00N 1.339(7) . ?
N00F C00P 1.343(7) . ?
F00G C018 1.321(7) . ?
N00H C00P 1.332(7) . ?
N00H C00Z 1.343(7) . ?
F00I C018 1.294(7) . ?
C00J H00J 0.9500 . ?
C00J C00K 1.360(7) . ?
C00J C00S 1.415(7) . ?
C00K C00X 1.491(7) . ?
C00K C017 1.421(8) . ?
C00L C00Q 1.373(8) . ?
C00L C010 1.534(8) . ?
C00M C00Y 1.366(8) . ?
C00M C018 1.530(8) . ?
C00N H00N 0.9500 . ?
C00N C00T 1.364(8) . ?
C00O C00V 1.406(7) . ?
C00O C011 1.418(8) . ?
C00O C01B 1.413(8) . ?
C00P C00P 1.472(11) 2_667 ?
C00Q H00Q 0.9500 . ?
C00Q C012 1.399(8) . ?
C00R C00V 1.382(7) . ?
C00R C014 1.490(7) . ?
C00R C01F 1.414(8) . ?
C00S C01A 1.414(8) . ?
C00S C01H 1.411(8) . ?
C00T H00T 0.9500 . ?
C00T C00Z 1.376(8) . ?
C00U C01C 1.371(8) . ?
C00U C01I 1.509(8) . ?
C00V H00V 0.9500 . ?
C00W C012 1.494(7) . ?
C00W C015 1.366(8) . ?
C00W C01D 1.416(8) . ?
C00X C00Y 1.416(7) . ?
C00Y H00Y 0.9500 . ?
C00Z H00Z 0.9500 . ?
C011 H011 0.9500 . ?
C011 C01O 1.363(8) . ?
C013 C016 1.425(8) . ?
C013 C01K 1.395(8) . ?
C013 C01P 1.422(8) . ?
C014 C01C 1.420(8) . ?
C015 H015 0.9500 . ?
C015 C016 1.412(8) . ?
C016 C01M 1.408(8) . ?
C017 H017 0.9500 . ?
C017 C01J 1.366(8) . ?
C019 H019 0.9500 . ?
C019 C01A 1.412(8) . ?
C019 C01E 1.346(9) . ?
C01A C01J 1.407(8) . ?
C01B C01G 1.416(8) . ?
C01B C01R 1.407(8) . ?
C01C H01C 0.9500 . ?
C01D H01D 0.9500 . ?
C01D C01K 1.362(8) . ?
C01E H01E 0.9500 . ?
C01E C01L 1.403(9) . ?
C01F H01F 0.9500 . ?
C01F C01R 1.354(8) . ?
C01G H01G 0.9500 . ?
C01G C01N 1.354(9) . ?
C01H H01H 0.9500 . ?
C01H C01L 1.361(8) . ?
C01J H01J 0.9500 . ?
C01K H01K 0.9500 . ?
C01L H01L 0.9500 . ?
C01M H01M 0.9500 . ?
C01M C01S 1.362(9) . ?
C01N H01N 0.9500 . ?
C01N C01O 1.403(9) . ?
C01O H01O 0.9500 . ?
C01P H01P 0.9500 . ?
C01P C01Q 1.368(9) . ?
C01Q H01Q 0.9500 . ?
C01Q C01S 1.394(9) . ?
C01R H01R 0.9500 . ?
C01S H01S 0.9500 . ?

loop_
_geom_torsion_atom_site_label_1
_geom_torsion_atom_site_label_2
_geom_torsion_atom_site_label_3
_geom_torsion_atom_site_label_4
_geom_torsion
_geom_torsion_site_symmetry_1
_geom_torsion_site_symmetry_2
_geom_torsion_site_symmetry_3
_geom_torsion_site_symmetry_4
_geom_torsion_publ_flag
Dy01 O002 C00M C00Y 25.4(9) . . . . ?
Dy01 O002 C00M C018 -152.3(4) . . . . ?
Dy01 O004 C00L C00Q 11.2(9) . . . . ?
Dy01 O004 C00L C010 -165.1(4) . . . . ?
Dy01 O005 C012 C00Q -39.6(8) . . . . ?
Dy01 O005 C012 C00W 139.0(4) . . . . ?
Dy01 O007 C00U C01C 2.1(9) . . . . ?
Dy01 O007 C00U C01I -175.9(4) . . . . ?
Dy01 O008 C014 C00R -176.3(4) . . . . ?
Dy01 O008 C014 C01C 3.6(10) . . . . ?
Dy01 O009 C00X C00K 150.7(4) . . . . ?
Dy01 O009 C00X C00Y -25.5(8) . . . . ?
Dy01 N00F C00N C00T 179.7(4) 2_667 . . . ?
Dy01 N00F C00P N00H -179.9(4) 2_667 . . . ?
Dy01 N00F C00P C00P -0.1(7) 2_667 . . 2_667 ?
Dy01 N00H C00P N00F 180.0(4) . . . . ?
Dy01 N00H C00P C00P 0.1(7) . . . 2_667 ?
Dy01 N00H C00Z C00T -178.6(4) . . . . ?
O002 C00M C00Y C00X -2.8(10) . . . . ?
O002 C00M C018 F00D 66.3(7) . . . . ?
O002 C00M C018 F00G -49.1(7) . . . . ?
O002 C00M C018 F00I -171.6(6) . . . . ?
O004 C00L C00Q C012 7.7(10) . . . . ?
O004 C00L C010 F003 -17.7(8) . . . . ?
O004 C00L C010 F00A -139.7(5) . . . . ?
O004 C00L C010 F00B 100.3(6) . . . . ?
O007 C00U C01C C014 -1.1(10) . . . . ?
O007 C00U C01I F006 63.2(7) . . . . ?
O007 C00U C01I F00C -52.6(7) . . . . ?
O007 C00U C01I F00E -173.2(6) . . . . ?
O008 C014 C01C C00U -1.5(9) . . . . ?
O009 C00X C00Y C00M 1.5(9) . . . . ?
N00F C00N C00T C00Z -0.3(9) . . . . ?
C00J C00K C00X O009 -15.1(7) . . . . ?
C00J C00K C00X C00Y 161.2(5) . . . . ?
C00J C00K C017 C01J -0.7(9) . . . . ?
C00J C00S C01A C019 -180.0(5) . . . . ?
C00J C00S C01A C01J -0.6(8) . . . . ?
C00J C00S C01H C01L 179.9(6) . . . . ?
C00K C00J C00S C01A -0.2(8) . . . . ?
C00K C00J C00S C01H -179.9(5) . . . . ?
C00K C00X C00Y C00M -174.4(5) . . . . ?
C00K C017 C01J C01A -0.1(10) . . . . ?
C00L C00Q C012 O005 6.0(9) . . . . ?
C00L C00Q C012 C00W -172.5(5) . . . . ?
C00N N00F C00P N00H -1.7(8) . . . . ?
C00N N00F C00P C00P 178.1(5) . . . 2_667 ?
C00N C00T C00Z N00H -0.8(9) . . . . ?
C00O C011 C01O C01N -1.0(9) . . . . ?
C00O C01B C01G C01N -1.2(9) . . . . ?
C00O C01B C01R C01F -1.2(9) . . . . ?
C00P N00F C00N C00T 1.5(8) . . . . ?
C00P N00H C00Z C00T 0.7(8) . . . . ?
C00Q C00L C010 F003 165.4(5) . . . . ?
C00Q C00L C010 F00A 43.5(8) . . . . ?
C00Q C00L C010 F00B -76.6(7) . . . . ?
C00R C014 C01C C00U 178.3(5) . . . . ?
C00R C01F C01R C01B -0.9(10) . . . . ?
C00S C00J C00K C00X -173.8(5) . . . . ?
C00S C00J C00K C017 0.8(8) . . . . ?
C00S C01A C01J C017 0.7(9) . . . . ?
C00S C01H C01L C01E 0.1(10) . . . . ?
C00V C00O C011 C01O 178.5(5) . . . . ?
C00V C00O C01B C01G -177.5(5) . . . . ?
C00V C00O C01B C01R 2.0(8) . . . . ?
C00V C00R C014 O008 -4.7(8) . . . . ?
C00V C00R C014 C01C 175.5(5) . . . . ?
C00V C00R C01F C01R 2.3(9) . . . . ?
C00W C015 C016 C013 2.1(9) . . . . ?
C00W C015 C016 C01M -179.7(6) . . . . ?
C00W C01D C01K C013 0.5(10) . . . . ?
C00X C00K C017 C01J 173.7(6) . . . . ?
C00Y C00M C018 F00D -111.7(6) . . . . ?
C00Y C00M C018 F00G 132.8(6) . . . . ?
C00Y C00M C018 F00I 10.4(8) . . . . ?
C00Z N00H C00P N00F 0.6(8) . . . . ?
C00Z N00H C00P C00P -179.2(5) . . . 2_667 ?
C010 C00L C00Q C012 -175.9(6) . . . . ?
C011 C00O C00V C00R -179.8(5) . . . . ?
C011 C00O C01B C01G 1.6(8) . . . . ?
C011 C00O C01B C01R -178.9(5) . . . . ?
C012 C00W C015 C016 -176.7(5) . . . . ?
C012 C00W C01D C01K 175.2(6) . . . . ?
C013 C016 C01M C01S -1.2(10) . . . . ?
C013 C01P C01Q C01S 0.5(10) . . . . ?
C014 C00R C00V C00O 178.6(5) . . . . ?
C014 C00R C01F C01R -177.7(6) . . . . ?
C015 C00W C012 O005 -6.2(8) . . . . ?
C015 C00W C012 C00Q 172.4(5) . . . . ?
C015 C00W C01D C01K -1.4(9) . . . . ?
C015 C016 C01M C01S -179.4(6) . . . . ?
C016 C013 C01K C01D 1.7(10) . . . . ?
C016 C013 C01P C01Q -0.8(9) . . . . ?
C016 C01M C01S C01Q 0.9(10) . . . . ?
C017 C00K C00X O009 170.5(5) . . . . ?
C017 C00K C00X C00Y -13.3(8) . . . . ?
C018 C00M C00Y C00X 174.8(5) . . . . ?
C019 C01A C01J C017 -179.9(6) . . . . ?
C019 C01E C01L C01H -0.2(11) . . . . ?
C01A C00S C01H C01L 0.1(9) . . . . ?
C01A C019 C01E C01L 0.1(11) . . . . ?
C01B C00O C00V C00R -0.7(8) . . . . ?
C01B C00O C011 C01O -0.6(8) . . . . ?
C01B C01G C01N C01O -0.4(10) . . . . ?
C01C C00U C01I F006 -115.0(6) . . . . ?
C01C C00U C01I F00C 129.2(6) . . . . ?
C01C C00U C01I F00E 8.5(9) . . . . ?
C01D C00W C012 O005 177.2(5) . . . . ?
C01D C00W C012 C00Q -4.2(9) . . . . ?
C01D C00W C015 C016 0.0(9) . . . . ?
C01E C019 C01A C00S 0.1(9) . . . . ?
C01E C019 C01A C01J -179.2(6) . . . . ?
C01F C00R C00V C00O -1.5(8) . . . . ?
C01F C00R C014 O008 175.3(5) . . . . ?
C01F C00R C014 C01C -4.5(9) . . . . ?
C01G C01B C01R C01F 178.2(6) . . . . ?
C01G C01N C01O C011 1.5(10) . . . . ?
C01H C00S C01A C019 -0.2(8) . . . . ?
C01H C00S C01A C01J 179.2(6) . . . . ?
C01I C00U C01C C014 176.8(6) . . . . ?
C01K C013 C016 C015 -2.9(9) . . . . ?
C01K C013 C016 C01M 178.8(6) . . . . ?
C01K C013 C01P C01Q -178.4(6) . . . . ?
C01P C013 C016 C015 179.4(6) . . . . ?
C01P C013 C016 C01M 1.1(9) . . . . ?
C01P C013 C01K C01D 179.3(6) . . . . ?
C01P C01Q C01S C01M -0.6(10) . . . . ?
C01R C01B C01G C01N 179.4(6) . . . . ?
